data_4119700
loop_
_publ_author_name
'Burgert Blom'
'Stephan Enthaler'
'Shigeyoshi Inoue'
'Elisabeth Irran'
'Matthias Driess'

_publ_contact_author_address
;
Institute of Chemistry: Metalorganics and Inorganic Materials, 
Technische Universit\"at Berlin, Strasse des 17. Juni 135, Sekr. C2, 
D-10623 Berlin
;
_publ_contact_author_email matthias.driess@tu-berlin.de
_publ_contact_author_fax 49-30-314-29732
_publ_contact_author_name 'Matthias Driess'
_publ_contact_author_phone 49-30-314-22265
_publ_section_title
;
 Electron-Rich N-Heterocyclic Silylene (NHSi)-Iron Complexes: Synthesis,
 Structures, and Catalytic Ability of an Isolable Hydridosilylene-Iron
 Complex
;
_journal_name_full 'Journal of the American Chemical Society'
_journal_page_first 6703
_journal_page_last 6713
_journal_paper_doi 10.1021/ja402480v
_journal_volume 135
_journal_year 2013
_chemical_formula_sum 'C27 H55 Cl Fe N2 P4 Si'
_chemical_formula_weight 651.00
_chemical_name_systematic
; 
 ? 
;
_space_group_IT_number 2
_symmetry_cell_setting triclinic
_symmetry_space_group_name_Hall '-P 1'
_symmetry_space_group_name_H-M 'P -1'
_atom_sites_solution_hydrogens geom
_atom_sites_solution_primary direct
_atom_sites_solution_secondary difmap
_audit_creation_method
;
CrysAlis RED, Oxford Diffraction Ltd.,
Version 1.171.31.8 (release 12-01-2007 CrysAlis171 .NET)
(compiled Jan 12 2007,17:49:11)
;
_cell_angle_alpha 79.223(6)
_cell_angle_beta 84.675(6)
_cell_angle_gamma 67.747(7)
_cell_formula_units_Z 2
_cell_length_a 9.2597(8)
_cell_length_b 9.8798(7)
_cell_length_c 20.4814(13)
_cell_measurement_reflns_used 3130
_cell_measurement_temperature 150(2)
_cell_measurement_theta_max 32.4908
_cell_measurement_theta_min 3.4678
_cell_volume 1703.1(2)
_computing_cell_refinement
;
CrysAlis RED, Oxford Diffraction Ltd.,
Version 1.171.31.8 (release 12-01-2007 CrysAlis171 .NET)
(compiled Jan 12 2007,17:49:11)
;
_computing_data_collection
;
CrysAlis CCD, Oxford Diffraction Ltd.,
Version 1.171.31.8 (release 12-01-2007 CrysAlis171 .NET)
(compiled Jan 12 2007,17:49:11)
;
_computing_data_reduction
;
CrysAlis RED, Oxford Diffraction Ltd.,
Version 1.171.31.8 (release 12-01-2007 CrysAlis171 .NET)
(compiled Jan 12 2007,17:49:11)
;
_computing_publication_material 'SHELXL-97 (Sheldrick, 1997)'
_computing_structure_refinement 'SHELXL-97 (Sheldrick, 1997)'
_computing_structure_solution 'SHELXS-97 (Sheldrick, 1990)'
_diffrn_ambient_temperature 150(2)
_diffrn_measured_fraction_theta_full 0.997
_diffrn_measured_fraction_theta_max 0.997
_diffrn_measurement_device_type 'Oxford Diffraction Xcalibur S Sapphire'
_diffrn_measurement_method \w
_diffrn_radiation_monochromator graphite
_diffrn_radiation_source 'Enhance (Mo) x-ray Source'
_diffrn_radiation_type MoK\a
_diffrn_radiation_wavelength 0.71073
_diffrn_reflns_av_R_equivalents 0.0387
_diffrn_reflns_av_sigmaI/netI 0.0638
_diffrn_reflns_limit_h_max 11
_diffrn_reflns_limit_h_min -11
_diffrn_reflns_limit_k_max 11
_diffrn_reflns_limit_k_min -10
_diffrn_reflns_limit_l_max 24
_diffrn_reflns_limit_l_min -21
_diffrn_reflns_number 11197
_diffrn_reflns_theta_full 25.00
_diffrn_reflns_theta_max 25.00
_diffrn_reflns_theta_min 3.47
_exptl_absorpt_coefficient_mu 0.764
_exptl_absorpt_correction_T_max 1.00000
_exptl_absorpt_correction_T_min 0.95524
_exptl_absorpt_correction_type multi-scan
_exptl_absorpt_process_details
;
CrysAlisPro, Agilent Technologies,
Version 1.171.35.21 (release 20-01-2012 CrysAlis171 .NET)
(compiled Jan 23 2012,18:06:46)
empirical absorption correction using spherical harmonics,
 implemented in SCALE3 ABSPACK scaling algorithm.
;
_exptl_crystal_colour orange
_exptl_crystal_density_diffrn 1.269
_exptl_crystal_description needle
_exptl_crystal_F_000 696
_exptl_crystal_size_max 0.26
_exptl_crystal_size_mid 0.06
_exptl_crystal_size_min 0.05
_refine_diff_density_max 0.397
_refine_diff_density_min -0.330
_refine_diff_density_rms 0.067
_refine_ls_extinction_method none
_refine_ls_goodness_of_fit_ref 1.045
_refine_ls_hydrogen_treatment constr
_refine_ls_matrix_type full
_refine_ls_number_parameters 339
_refine_ls_number_reflns 5975
_refine_ls_number_restraints 0
_refine_ls_restrained_S_all 1.045
_refine_ls_R_factor_all 0.0590
_refine_ls_R_factor_gt 0.0438
_refine_ls_shift/su_max 0.000
_refine_ls_shift/su_mean 0.000
_refine_ls_structure_factor_coef Fsqd
_refine_ls_weighting_details 'calc w=1/[\s^2^(Fo^2^)+(0.0311P)^2^+0.3424P] where P=(Fo^2^+2Fc^2^)/3'
_refine_ls_weighting_scheme calc
_refine_ls_wR_factor_gt 0.0842
_refine_ls_wR_factor_ref 0.0900
_reflns_number_gt 4895
_reflns_number_total 5975
_reflns_threshold_expression >2sigma(I)
_cod_data_source_file ja402480v_si_001_1.cif
_cod_data_source_block c:\compound3
_cod_database_code 4119700

loop_
_symmetry_equiv_pos_as_xyz
'x, y, z'
'-x, -y, -z'

loop_
_atom_site_label
_atom_site_type_symbol
_atom_site_fract_x
_atom_site_fract_y
_atom_site_fract_z
_atom_site_U_iso_or_equiv
_atom_site_adp_type
_atom_site_occupancy
_atom_site_symmetry_multiplicity
_atom_site_calc_flag
_atom_site_refinement_flags
Fe1 Fe 0.61296(5) 0.26011(4) 0.31676(2) 0.01310(11) Uani 1 1 d .
Cl1 Cl 0.55403(10) 0.26323(8) 0.13096(4) 0.02585(19) Uani 1 1 d .
P1 P 0.71694(9) 0.40375(8) 0.34408(4) 0.01656(18) Uani 1 1 d .
Si1 Si 0.60974(9) 0.35514(8) 0.21253(4) 0.01386(18) Uani 1 1 d .
N1 N 0.5120(3) 0.5562(2) 0.16896(12) 0.0155(5) Uani 1 1 d .
C1 C 0.6437(3) 0.5554(3) 0.13624(15) 0.0165(7) Uani 1 1 d .
P2 P 0.42940(9) 0.36598(9) 0.38473(4) 0.01883(19) Uani 1 1 d .
N2 N 0.7525(3) 0.4229(2) 0.15357(12) 0.0156(5) Uani 1 1 d .
C2 C 0.6683(3) 0.6839(3) 0.09107(15) 0.0171(7) Uani 1 1 d .
P3 P 0.50116(9) 0.10989(8) 0.30277(4) 0.01764(18) Uani 1 1 d .
C3 C 0.7271(4) 0.7713(3) 0.11854(17) 0.0240(7) Uani 1 1 d .
H3 H 0.7497 0.7493 0.1645 0.029 Uiso 1 1 calc R
P4 P 0.80324(9) 0.05463(9) 0.35045(4) 0.02037(19) Uani 1 1 d .
C4 C 0.7525(4) 0.8901(3) 0.07848(18) 0.0295(8) Uani 1 1 d .
H4 H 0.7917 0.9501 0.0972 0.035 Uiso 1 1 calc R
C5 C 0.7210(4) 0.9220(3) 0.01154(18) 0.0297(8) Uani 1 1 d .
H5 H 0.7401 1.0027 -0.0159 0.036 Uiso 1 1 calc R
C6 C 0.6616(4) 0.8362(3) -0.01556(17) 0.0262(8) Uani 1 1 d .
H6 H 0.6384 0.8592 -0.0615 0.031 Uiso 1 1 calc R
C7 C 0.6357(3) 0.7166(3) 0.02401(15) 0.0200(7) Uani 1 1 d .
H7 H 0.5957 0.6575 0.0051 0.024 Uiso 1 1 calc R
C8 C 0.3470(4) 0.8233(3) 0.17078(19) 0.0320(8) Uani 1 1 d .
H8A H 0.3950 0.8151 0.2128 0.048 Uiso 1 1 calc R
H8B H 0.2381 0.8919 0.1713 0.048 Uiso 1 1 calc R
H8C H 0.4041 0.8608 0.1337 0.048 Uiso 1 1 calc R
C9 C 0.2870(4) 0.6784(4) 0.09489(17) 0.0283(8) Uani 1 1 d .
H9A H 0.3480 0.7137 0.0589 0.042 Uiso 1 1 calc R
H9B H 0.1779 0.7470 0.0928 0.042 Uiso 1 1 calc R
H9C H 0.2927 0.5796 0.0900 0.042 Uiso 1 1 calc R
C10 C 0.2535(4) 0.6200(3) 0.21743(17) 0.0286(8) Uani 1 1 d .
H10A H 0.2593 0.5206 0.2138 0.043 Uiso 1 1 calc R
H10B H 0.1449 0.6894 0.2133 0.043 Uiso 1 1 calc R
H10C H 0.2921 0.6179 0.2607 0.043 Uiso 1 1 calc R
C11 C 0.3533(3) 0.6701(3) 0.16221(16) 0.0201(7) Uani 1 1 d .
C12 C 0.8815(4) 0.3418(4) 0.04876(17) 0.0306(8) Uani 1 1 d .
H12A H 0.8096 0.2900 0.0492 0.046 Uiso 1 1 calc R
H12B H 0.9820 0.2864 0.0288 0.046 Uiso 1 1 calc R
H12C H 0.8374 0.4415 0.0227 0.046 Uiso 1 1 calc R
C13 C 1.0151(4) 0.4382(4) 0.11999(18) 0.0293(8) Uani 1 1 d .
H13A H 0.9715 0.5361 0.0924 0.044 Uiso 1 1 calc R
H13B H 1.1179 0.3824 0.1020 0.044 Uiso 1 1 calc R
H13C H 1.0255 0.4500 0.1656 0.044 Uiso 1 1 calc R
C14 C 0.9811(4) 0.1989(3) 0.15952(17) 0.0269(8) Uani 1 1 d .
H14A H 0.9974 0.2062 0.2051 0.040 Uiso 1 1 calc R
H14B H 1.0818 0.1473 0.1386 0.040 Uiso 1 1 calc R
H14C H 0.9126 0.1435 0.1602 0.040 Uiso 1 1 calc R
C15 C 0.9058(3) 0.3538(3) 0.12007(16) 0.0199(7) Uani 1 1 d .
C16 C 0.8583(4) 0.4708(4) 0.29409(16) 0.0250(8) Uani 1 1 d .
H16A H 0.8788 0.5413 0.3162 0.037 Uiso 1 1 calc R
H16B H 0.8159 0.5202 0.2501 0.037 Uiso 1 1 calc R
H16C H 0.9558 0.3869 0.2892 0.037 Uiso 1 1 calc R
C17 C 0.8170(4) 0.3536(4) 0.42432(16) 0.0272(8) Uani 1 1 d .
H17A H 0.9133 0.2665 0.4229 0.041 Uiso 1 1 calc R
H17B H 0.7482 0.3309 0.4604 0.041 Uiso 1 1 calc R
H17C H 0.8424 0.4369 0.4321 0.041 Uiso 1 1 calc R
C18 C 0.5620(3) 0.5829(3) 0.35598(16) 0.0221(7) Uani 1 1 d .
H18A H 0.6033 0.6382 0.3800 0.027 Uiso 1 1 calc R
H18B H 0.5247 0.6440 0.3123 0.027 Uiso 1 1 calc R
C19 C 0.4278(4) 0.5508(3) 0.39619(17) 0.0269(8) Uani 1 1 d .
H19A H 0.3272 0.6295 0.3814 0.032 Uiso 1 1 calc R
H19B H 0.4385 0.5505 0.4439 0.032 Uiso 1 1 calc R
C20 C 0.2180(3) 0.4137(4) 0.37574(17) 0.0271(8) Uani 1 1 d .
H20A H 0.1956 0.3226 0.3831 0.041 Uiso 1 1 calc R
H20B H 0.1872 0.4677 0.3309 0.041 Uiso 1 1 calc R
H20C H 0.1592 0.4761 0.4085 0.041 Uiso 1 1 calc R
C21 C 0.4349(4) 0.2778(4) 0.47321(16) 0.0289(8) Uani 1 1 d .
H21A H 0.3514 0.3439 0.4984 0.043 Uiso 1 1 calc R
H21B H 0.5362 0.2594 0.4914 0.043 Uiso 1 1 calc R
H21C H 0.4201 0.1837 0.4766 0.043 Uiso 1 1 calc R
C22 C 1.0131(4) 0.0176(4) 0.33380(18) 0.0317(8) Uani 1 1 d .
H22A H 1.0415 0.0898 0.3512 0.048 Uiso 1 1 calc R
H22B H 1.0346 0.0261 0.2858 0.048 Uiso 1 1 calc R
H22C H 1.0746 -0.0828 0.3556 0.048 Uiso 1 1 calc R
C23 C 0.8236(4) -0.0259(4) 0.44041(17) 0.0314(8) Uani 1 1 d .
H23A H 0.9003 -0.1277 0.4457 0.047 Uiso 1 1 calc R
H23B H 0.7225 -0.0263 0.4593 0.047 Uiso 1 1 calc R
H23C H 0.8586 0.0340 0.4636 0.047 Uiso 1 1 calc R
C24 C 0.7886(4) -0.1052(3) 0.31736(19) 0.0327(8) Uani 1 1 d .
H24A H 0.8861 -0.1536 0.2926 0.039 Uiso 1 1 calc R
H24B H 0.7760 -0.1793 0.3549 0.039 Uiso 1 1 calc R
C25 C 0.6496(4) -0.0516(3) 0.27128(17) 0.0247(7) Uani 1 1 d .
H25A H 0.6081 -0.1308 0.2725 0.030 Uiso 1 1 calc R
H25B H 0.6813 -0.0226 0.2249 0.030 Uiso 1 1 calc R
C26 C 0.3308(3) 0.1576(3) 0.25172(16) 0.0253(8) Uani 1 1 d .
H26A H 0.3089 0.0682 0.2511 0.038 Uiso 1 1 calc R
H26B H 0.3522 0.1993 0.2062 0.038 Uiso 1 1 calc R
H26C H 0.2401 0.2309 0.2705 0.038 Uiso 1 1 calc R
C27 C 0.4318(4) 0.0084(3) 0.37613(17) 0.0274(8) Uani 1 1 d .
H27A H 0.3419 0.0783 0.3970 0.041 Uiso 1 1 calc R
H27B H 0.5158 -0.0407 0.4081 0.041 Uiso 1 1 calc R
H27C H 0.4009 -0.0662 0.3621 0.041 Uiso 1 1 calc R

loop_
_atom_site_aniso_label
_atom_site_aniso_U_11
_atom_site_aniso_U_22
_atom_site_aniso_U_33
_atom_site_aniso_U_23
_atom_site_aniso_U_13
_atom_site_aniso_U_12
Fe1 0.0142(2) 0.0140(2) 0.0118(2) 0.00058(17) -0.00206(17) -0.00689(18)
Cl1 0.0409(5) 0.0268(4) 0.0166(4) -0.0039(3) -0.0043(4) -0.0190(4)
P1 0.0190(4) 0.0195(4) 0.0139(4) -0.0012(3) -0.0013(3) -0.0108(3)
Si1 0.0162(4) 0.0126(4) 0.0125(4) 0.0000(3) -0.0016(3) -0.0057(3)
N1 0.0149(13) 0.0142(12) 0.0135(14) 0.0014(10) -0.0008(11) -0.0028(10)
C1 0.0237(17) 0.0161(16) 0.0121(16) -0.0022(13) -0.0043(13) -0.0092(14)
P2 0.0192(4) 0.0241(4) 0.0138(4) -0.0017(3) 0.0005(3) -0.0095(4)
N2 0.0198(13) 0.0137(13) 0.0124(14) 0.0008(10) 0.0017(11) -0.0072(11)
C2 0.0164(15) 0.0134(15) 0.0165(17) 0.0013(13) 0.0023(13) -0.0023(12)
P3 0.0194(4) 0.0170(4) 0.0184(5) 0.0004(3) -0.0030(3) -0.0099(3)
C3 0.0290(18) 0.0185(17) 0.0228(19) -0.0041(14) 0.0036(15) -0.0074(15)
P4 0.0175(4) 0.0191(4) 0.0214(5) 0.0042(4) -0.0032(3) -0.0061(3)
C4 0.033(2) 0.0191(17) 0.039(2) -0.0091(16) 0.0080(17) -0.0124(15)
C5 0.0281(19) 0.0179(17) 0.035(2) 0.0059(15) 0.0096(17) -0.0064(15)
C6 0.0236(17) 0.0260(18) 0.0188(19) 0.0051(14) 0.0048(15) -0.0031(15)
C7 0.0187(16) 0.0195(16) 0.0181(18) -0.0023(14) 0.0019(14) -0.0039(14)
C8 0.0266(19) 0.0191(17) 0.042(2) -0.0028(16) -0.0055(17) 0.0006(15)
C9 0.0222(18) 0.0327(19) 0.025(2) 0.0049(15) -0.0094(15) -0.0067(15)
C10 0.0191(17) 0.0277(18) 0.028(2) 0.0042(15) -0.0011(15) -0.0009(15)
C11 0.0157(16) 0.0171(16) 0.0209(18) 0.0002(13) -0.0011(13) -0.0001(13)
C12 0.0278(19) 0.033(2) 0.0203(19) -0.0061(16) 0.0012(15) 0.0006(16)
C13 0.0218(18) 0.0318(19) 0.032(2) -0.0056(16) 0.0082(16) -0.0094(15)
C14 0.0203(17) 0.0223(17) 0.027(2) 0.0037(15) 0.0017(15) 0.0006(14)
C15 0.0168(16) 0.0176(16) 0.0203(18) -0.0005(13) 0.0031(14) -0.0026(13)
C16 0.0270(18) 0.0322(19) 0.0230(19) -0.0053(15) 0.0020(15) -0.0193(16)
C17 0.0311(19) 0.035(2) 0.0215(19) -0.0022(15) -0.0069(15) -0.0188(16)
C18 0.0278(18) 0.0199(16) 0.0218(19) -0.0050(14) -0.0014(14) -0.0115(14)
C19 0.0282(19) 0.0271(18) 0.026(2) -0.0096(15) 0.0037(15) -0.0096(15)
C20 0.0202(17) 0.0322(19) 0.029(2) -0.0043(16) 0.0032(15) -0.0106(15)
C21 0.038(2) 0.035(2) 0.0181(19) -0.0028(15) 0.0039(16) -0.0194(17)
C22 0.0218(18) 0.0287(19) 0.037(2) 0.0063(16) -0.0030(16) -0.0058(15)
C23 0.0309(19) 0.0328(19) 0.025(2) 0.0129(16) -0.0069(16) -0.0128(16)
C24 0.0296(19) 0.0210(18) 0.044(2) -0.0025(16) -0.0058(17) -0.0058(15)
C25 0.0290(18) 0.0181(16) 0.028(2) -0.0040(14) -0.0008(15) -0.0089(14)
C26 0.0244(18) 0.0312(18) 0.025(2) -0.0044(15) -0.0009(15) -0.0158(15)
C27 0.0300(19) 0.0263(18) 0.028(2) 0.0022(15) -0.0021(16) -0.0156(16)

loop_
_atom_type_symbol
_atom_type_description
_atom_type_scat_dispersion_real
_atom_type_scat_dispersion_imag
_atom_type_scat_source
C C 0.0033 0.0016 'International Tables Vol C Tables 4.2.6.8 and 6.1.1.4'
N N 0.0061 0.0033 'International Tables Vol C Tables 4.2.6.8 and 6.1.1.4'
Si Si 0.0817 0.0704 'International Tables Vol C Tables 4.2.6.8 and 6.1.1.4'
P P 0.1023 0.0942 'International Tables Vol C Tables 4.2.6.8 and 6.1.1.4'
Cl Cl 0.1484 0.1585 'International Tables Vol C Tables 4.2.6.8 and 6.1.1.4'
Fe Fe 0.3463 0.8444 'International Tables Vol C Tables 4.2.6.8 and 6.1.1.4'
H H 0.0000 0.0000 'International Tables Vol C Tables 4.2.6.8 and 6.1.1.4'

loop_
_geom_angle_atom_site_label_1
_geom_angle_atom_site_label_2
_geom_angle_atom_site_label_3
_geom_angle
P2 Fe1 Si1 120.78(4)
P2 Fe1 P1 82.52(3)
Si1 Fe1 P1 92.75(3)
P2 Fe1 P4 121.19(4)
Si1 Fe1 P4 118.02(3)
P1 Fe1 P4 95.72(3)
P2 Fe1 P3 92.16(3)
Si1 Fe1 P3 94.32(3)
P1 Fe1 P3 172.66(4)
P4 Fe1 P3 82.68(3)
C16 P1 C18 99.84(14)
C16 P1 C17 96.79(14)
C18 P1 C17 99.94(15)
C16 P1 Fe1 126.30(10)
C18 P1 Fe1 109.52(9)
C17 P1 Fe1 119.98(10)
N1 Si1 N2 67.67(10)
N1 Si1 Fe1 130.28(8)
N2 Si1 Fe1 133.82(9)
N1 Si1 Cl1 92.79(8)
N2 Si1 Cl1 90.13(8)
Fe1 Si1 Cl1 124.53(4)
C1 N1 C11 129.4(2)
C1 N1 Si1 92.40(18)
C11 N1 Si1 137.67(18)
N2 C1 N1 107.6(2)
N2 C1 C2 125.6(2)
N1 C1 C2 126.7(3)
C20 P2 C21 95.52(15)
C20 P2 C19 99.84(14)
C21 P2 C19 99.02(15)
C20 P2 Fe1 125.92(11)
C21 P2 Fe1 119.16(11)
C19 P2 Fe1 112.62(9)
C1 N2 C15 128.4(2)
C1 N2 Si1 92.29(17)
C15 N2 Si1 136.74(18)
C7 C2 C3 119.9(3)
C7 C2 C1 122.2(3)
C3 C2 C1 118.0(3)
C26 P3 C25 104.24(14)
C26 P3 C27 96.36(15)
C25 P3 C27 98.14(15)
C26 P3 Fe1 125.94(10)
C25 P3 Fe1 108.45(10)
C27 P3 Fe1 119.58(11)
C4 C3 C2 119.7(3)
C22 P4 C23 95.54(16)
C22 P4 C24 99.40(15)
C23 P4 C24 99.33(16)
C22 P4 Fe1 125.86(11)
C23 P4 Fe1 120.60(11)
C24 P4 Fe1 111.31(12)
C5 C4 C3 120.4(3)
C4 C5 C6 119.9(3)
C5 C6 C7 120.4(3)
C2 C7 C6 119.8(3)
N1 C11 C10 106.4(2)
N1 C11 C8 112.7(2)
C10 C11 C8 108.3(3)
N1 C11 C9 110.2(2)
C10 C11 C9 108.6(2)
C8 C11 C9 110.5(3)
N2 C15 C14 106.2(2)
N2 C15 C12 110.1(2)
C14 C15 C12 109.2(3)
N2 C15 C13 112.7(2)
C14 C15 C13 108.4(3)
C12 C15 C13 110.0(3)
C19 C18 P1 108.2(2)
C18 C19 P2 110.1(2)
C25 C24 P4 110.8(2)
C24 C25 P3 106.0(2)

loop_
_geom_bond_atom_site_label_1
_geom_bond_atom_site_label_2
_geom_bond_distance
Fe1 P2 2.1633(9)
Fe1 Si1 2.1634(9)
Fe1 P1 2.1647(8)
Fe1 P4 2.1668(9)
Fe1 P3 2.1758(8)
Cl1 Si1 2.2281(11)
P1 C16 1.832(3)
P1 C18 1.851(3)
P1 C17 1.854(3)
Si1 N1 1.920(2)
Si1 N2 1.931(2)
N1 C1 1.334(3)
N1 C11 1.474(4)
C1 N2 1.322(4)
C1 C2 1.503(4)
P2 C20 1.850(3)
P2 C21 1.854(3)
P2 C19 1.879(3)
N2 C15 1.487(3)
C2 C7 1.385(4)
C2 C3 1.398(4)
P3 C26 1.834(3)
P3 C25 1.846(3)
P3 C27 1.849(3)
C3 C4 1.385(4)
P4 C22 1.847(3)
P4 C23 1.862(3)
P4 C24 1.884(3)
C4 C5 1.381(5)
C5 C6 1.384(4)
C6 C7 1.389(4)
C8 C11 1.535(4)
C9 C11 1.537(4)
C10 C11 1.524(4)
C12 C15 1.531(4)
C13 C15 1.535(4)
C14 C15 1.522(4)
C18 C19 1.528(4)
C24 C25 1.533(5)
